data_7234099
loop_
_publ_author_name
'Jun'ya Tsutsumi'
'Satoshi Matsuoka'
'Satoru Inoue'
'Hiromi Minemawari'
'Toshikazu Yamada'
'Tatsuo Hasegawa'

_publ_section_title
;
 N-type field-effect transistors based on layered crystalline
 donor-acceptor semiconductors with dialkylated benzothienobenzothiophenes
 as electron donors
;
_journal_name_full 'Journal of Materials Chemistry C'
_journal_page_first 1976
_journal_page_last 1981
_journal_paper_doi 10.1039/C4TC02481H
_journal_volume 3
_journal_year 2015
_chemical_formula_moiety 'C34 H26 F2 N4 S2'
_chemical_formula_sum 'C34 H26 F2 N4 S2'
_chemical_formula_weight 592.72
_chemical_name_common C4BTBT-F2TCNQ
_chemical_name_systematic
;
2,7-dibutyl[1]benzothieno[3,2-b][1]benzothiophenes
2,5-difluoro-7,7,8,8-tetracyanoquinodimethane
;
_space_group_IT_number 2
_space_group_name_Hall '-P 1'
_space_group_name_H-M_alt 'P -1'
_symmetry_cell_setting triclinic
_symmetry_Int_Tables_number 2
_symmetry_space_group_name_Hall '-P 1'
_symmetry_space_group_name_H-M 'P -1'
_atom_sites_solution_hydrogens geom
_atom_sites_solution_primary direct
_atom_sites_solution_secondary difmap
_cell_angle_alpha 71.82(5)
_cell_angle_beta 76.48(4)
_cell_angle_gamma 73.25(4)
_cell_formula_units_Z 1
_cell_length_a 7.056(2)
_cell_length_b 7.8550(19)
_cell_length_c 14.793(5)
_cell_measurement_reflns_used 2668
_cell_measurement_temperature 293
_cell_measurement_theta_max 27.50
_cell_measurement_theta_min 3.10
_cell_volume 736.5(4)
_computing_cell_refinement 'CrystalClear-SM Expert 2.0 r4'
_computing_data_collection 'CrystalClear-SM Expert 2.0 r4 (Rigaku, 2009)'
_computing_data_reduction 'CrystalClear-SM Expert 2.0 r4'
_computing_molecular_graphics 'CrystalStructure 4.0'
_computing_publication_material 'CrystalStructure 4.0 (Rigaku, 2010)'
_computing_structure_refinement 'CRYSTALS (Carruthers, et al., 1999)'
_computing_structure_solution 'Il Milione (Burla, et al., 2007)'
_diffrn_ambient_temperature 293
_diffrn_detector_area_resol_mean 7.314
_diffrn_measured_fraction_theta_full 0.947
_diffrn_measured_fraction_theta_max 0.947
_diffrn_measurement_device_type 'Rigaku Mercury70'
_diffrn_measurement_method \w
_diffrn_radiation_type 'Mo K\a'
_diffrn_radiation_wavelength 0.71075
_diffrn_reflns_av_R_equivalents 0.0470
_diffrn_reflns_limit_h_max 8
_diffrn_reflns_limit_h_min -9
_diffrn_reflns_limit_k_max 10
_diffrn_reflns_limit_k_min -8
_diffrn_reflns_limit_l_max 18
_diffrn_reflns_limit_l_min -19
_diffrn_reflns_number 7050
_diffrn_reflns_theta_full 27.53
_diffrn_reflns_theta_max 27.53
_diffrn_standards_interval_count .
_diffrn_standards_number 0
_exptl_absorpt_coefficient_mu 0.224
_exptl_absorpt_correction_T_max 0.956
_exptl_absorpt_correction_T_min 0.891
_exptl_absorpt_correction_type numerical
_exptl_absorpt_process_details 'NUMABS (Rigaku, 1999)'
_exptl_crystal_colour black
_exptl_crystal_density_diffrn 1.336
_exptl_crystal_density_method 'not measured'
_exptl_crystal_description platelet
_exptl_crystal_F_000 308.00
_exptl_crystal_recrystallization_method 'Re-crystallisation from solvent: acetonitrile'
_exptl_crystal_size_max 0.200
_exptl_crystal_size_mid 0.200
_exptl_crystal_size_min 0.200
_refine_diff_density_max 1.660
_refine_diff_density_min -0.608
_refine_ls_extinction_method none
_refine_ls_goodness_of_fit_ref 1.458
_refine_ls_hydrogen_treatment constr
_refine_ls_number_parameters 203
_refine_ls_number_reflns 3224
_refine_ls_number_restraints 0
_refine_ls_R_factor_gt 0.0790
_refine_ls_shift/su_max 0.035
_refine_ls_structure_factor_coef F
_refine_ls_weighting_details 'w = 1/[0.0010Fo^2^ + 1.0000\s(Fo^2^)]'
_refine_ls_weighting_scheme calc
_refine_ls_wR_factor_ref 0.1111
_reflns_number_gt 1763
_reflns_number_total 3224
_reflns_threshold_expression F>2.0\s(F)
_cod_data_source_file 1000001.cif
_cod_data_source_block PCOD1000001
_cod_original_cell_volume 736.5(5)
_cod_database_code 7234099

loop_
_symmetry_equiv_pos_site_id
_symmetry_equiv_pos_as_xyz
1 +X,+Y,+Z
2 -X,-Y,-Z

loop_
_atom_site_label
_atom_site_type_symbol
_atom_site_fract_x
_atom_site_fract_y
_atom_site_fract_z
_atom_site_U_iso_or_equiv
_atom_site_adp_type
_atom_site_occupancy
_atom_site_symmetry_multiplicity
_atom_site_calc_flag
_atom_site_refinement_flags
_atom_site_disorder_assembly
_atom_site_disorder_group
S1 S 0.09387(14) 0.72326(12) 0.99517(8) 0.0494(4) Uani 1.0 2 d . . .
F1 F 0.2768(4) 1.1081(3) 1.15637(19) 0.0687(9) Uani 1.0 2 d . . .
N1 N 0.2083(7) 0.7802(6) 1.3303(4) 0.0843(16) Uani 1.0 2 d . . .
N2 N 0.5035(6) 0.3881(5) 1.1669(3) 0.0739(14) Uani 1.0 2 d . . .
C1 C 0.4388(5) 1.1855(5) 1.0006(3) 0.0416(11) Uani 1.0 2 d . . .
C2 C 0.3894(5) 1.0564(5) 1.0793(3) 0.0426(11) Uani 1.0 2 d . . .
C3 C 0.4459(5) 0.8630(5) 1.0845(3) 0.0421(11) Uani 1.0 2 d . . .
C4 C 0.3966(5) 0.7302(5) 1.1667(3) 0.0453(11) Uani 1.0 2 d . . .
C5 C 0.0533(5) 0.9636(5) 0.9637(3) 0.0432(11) Uani 1.0 2 d . . .
C6 C 0.2904(7) 0.7650(5) 1.2564(4) 0.0569(14) Uani 1.0 2 d . . .
C7 C 0.2200(6) 1.0730(5) 0.7883(4) 0.0520(13) Uani 1.0 2 d . . .
C8 C -0.0784(6) 0.5730(5) 1.1840(4) 0.0557(13) Uani 1.0 2 d . . .
C9 C -0.0390(5) 0.7264(5) 1.1095(3) 0.0463(11) Uani 1.0 2 d . . .
C11 C -0.1857(6) 0.5953(6) 1.2714(4) 0.0586(14) Uani 1.0 2 d . . .
C12 C 0.2554(6) 1.2253(6) 0.7151(4) 0.0600(14) Uani 1.0 2 d . . .
C14 C -0.2254(8) 0.4321(7) 1.3537(4) 0.0803(18) Uani 1.0 2 d . . .
C15 C 0.1141(13) 0.2830(12) 1.3921(8) 0.185(4) Uani 1.0 2 d . . .
C16 C 0.2829(13) 0.1692(11) 1.4365(6) 0.155(4) Uani 1.0 2 d . . .
C17 C -0.0636(15) 0.3206(14) 1.3987(8) 0.219(5) Uani 1.0 2 d . . .
C19 C 0.1122(5) 1.0931(5) 0.8759(3) 0.0432(11) Uani 1.0 2 d . . .
C20 C 0.4564(6) 0.5397(5) 1.1667(3) 0.0525(13) Uani 1.0 2 d . . .
H1 H 0.2684 0.9561 0.7780 0.0626 Uiso 1.0 2 calc R . .
H2 H -0.0321 0.4562 1.1736 0.0654 Uiso 1.0 2 calc R . .
H3 H 0.3275 1.2115 0.6556 0.0696 Uiso 1.0 2 calc R . .
H4 H -0.3279 0.4733 1.4038 0.0907 Uiso 1.0 2 calc R . .
H5 H -0.2698 0.3492 1.3309 0.0907 Uiso 1.0 2 calc R . .
H6 H 0.1494 0.3979 1.3843 0.1820 Uiso 1.0 2 calc R . .
H7 H 0.1644 0.2452 1.3328 0.1820 Uiso 1.0 2 calc R . .
H8 H 0.2394 0.0763 1.4909 0.1798 Uiso 1.0 2 calc R . .
H9 H 0.3855 0.1114 1.3929 0.1799 Uiso 1.0 2 calc R . .
H10 H 0.3355 0.2469 1.4582 0.1799 Uiso 1.0 2 calc R . .
H11 H 0.3974 1.3086 1.0018 0.0499 Uiso 1.0 2 calc R . .
H12 H -0.0902 0.3457 1.4613 0.2273 Uiso 1.0 2 calc R . .
H13 H -0.0751 0.1962 1.4073 0.2272 Uiso 1.0 2 calc R . .

loop_
_atom_site_aniso_label
_atom_site_aniso_U_11
_atom_site_aniso_U_22
_atom_site_aniso_U_33
_atom_site_aniso_U_12
_atom_site_aniso_U_13
_atom_site_aniso_U_23
S1 0.0422(6) 0.0423(6) 0.0637(8) -0.0075(4) -0.0069(5) -0.0170(5)
F1 0.0726(17) 0.0616(14) 0.0688(19) -0.0150(12) 0.0056(14) -0.0257(13)
N1 0.091(4) 0.087(3) 0.068(4) -0.026(3) 0.012(3) -0.023(3)
N2 0.077(3) 0.048(2) 0.093(4) -0.0161(18) -0.008(3) -0.0155(19)
C1 0.0316(19) 0.0412(18) 0.055(3) -0.0055(14) -0.0036(18) -0.0217(17)
C2 0.0339(19) 0.0465(19) 0.050(3) -0.0069(15) -0.0011(17) -0.0223(17)
C3 0.0312(19) 0.0432(19) 0.055(3) -0.0088(15) -0.0098(18) -0.0150(16)
C4 0.036(2) 0.0443(19) 0.055(3) -0.0116(15) -0.0056(19) -0.0116(17)
C5 0.033(2) 0.0392(18) 0.057(3) -0.0096(14) -0.0066(18) -0.0126(16)
C6 0.048(3) 0.051(3) 0.069(4) -0.0165(18) -0.007(3) -0.009(2)
C7 0.046(3) 0.052(3) 0.059(3) -0.0120(17) -0.006(2) -0.0164(19)
C8 0.049(3) 0.040(2) 0.074(4) -0.0118(17) -0.014(3) -0.0057(18)
C9 0.034(2) 0.050(2) 0.054(3) -0.0088(15) -0.0086(18) -0.0122(17)
C11 0.046(3) 0.060(3) 0.062(4) -0.0167(19) -0.008(3) -0.002(2)
C12 0.049(3) 0.070(3) 0.055(3) -0.016(2) -0.003(3) -0.010(2)
C14 0.081(4) 0.071(3) 0.074(4) -0.032(3) 0.001(3) 0.005(3)
C15 0.092(6) 0.168(8) 0.195(11) -0.021(6) -0.031(7) 0.089(7)
C16 0.159(8) 0.153(7) 0.137(8) -0.037(6) -0.064(7) 0.016(6)
C17 0.138(8) 0.236(11) 0.194(11) -0.091(8) -0.086(8) 0.156(9)
C19 0.0311(19) 0.0432(19) 0.055(3) -0.0073(14) -0.0092(18) -0.0121(16)
C20 0.045(3) 0.046(3) 0.065(3) -0.0137(17) -0.007(2) -0.0118(18)

loop_
_atom_type_symbol
_atom_type_description
_atom_type_scat_dispersion_real
_atom_type_scat_dispersion_imag
_atom_type_scat_source
C C 0.0033 0.0016
;
International Tables for Crystallography
(1992, Vol. C, Tables 4.2.6.8 and 6.1.1.4)
;
H H 0.0000 0.0000
;
International Tables for Crystallography
(1992, Vol. C, Table 6.1.1.4)
;
F F 0.0171 0.0103
;
International Tables for Crystallography
(1992, Vol. C, Tables 4.2.6.8 and 6.1.1.4)
;
N N 0.0061 0.0033
;
International Tables for Crystallography
(1992, Vol. C, Tables 4.2.6.8 and 6.1.1.4)
;
S S 0.1246 0.1234
;
International Tables for Crystallography
(1992, Vol. C, Tables 4.2.6.8 and 6.1.1.4)
;

loop_
_geom_angle_atom_site_label_1
_geom_angle_atom_site_label_2
_geom_angle_atom_site_label_3
_geom_angle
_geom_angle_publ_flag
_geom_angle_site_symmetry_1
_geom_angle_site_symmetry_2
_geom_angle_site_symmetry_3
C5 S1 C9 90.05(19) yes . . .
C2 C1 C3 120.9(4) yes . . 2_677
F1 C2 C1 119.0(4) yes . . .
F1 C2 C3 117.7(3) yes . . .
C1 C2 C3 123.3(4) yes . . .
C1 C3 C2 115.8(3) yes 2_677 . .
C1 C3 C4 121.3(4) yes 2_677 . .
C2 C3 C4 122.9(4) yes . . .
C3 C4 C6 125.2(4) yes . . .
C3 C4 C20 120.0(4) yes . . .
C6 C4 C20 114.8(4) yes . . .
S1 C5 C5 112.5(3) yes . . 2_577
S1 C5 C19 131.8(3) yes . . .
C5 C5 C19 115.6(4) yes 2_577 . .
N1 C6 C4 175.4(4) yes . . .
C12 C7 C19 120.3(4) yes . . .
C9 C8 C11 120.3(4) yes . . .
S1 C9 C8 126.3(4) yes . . .
S1 C9 C19 113.7(3) yes . . 2_577
C8 C9 C19 120.0(4) yes . . 2_577
C8 C11 C12 119.0(4) yes . . 2_577
C8 C11 C14 121.3(4) yes . . .
C12 C11 C14 119.6(5) yes 2_577 . .
C7 C12 C11 121.3(5) yes . . 2_577
C11 C14 C17 116.8(6) yes . . .
C16 C15 C17 145.6(10) yes . . .
C14 C17 C15 144.5(10) yes . . .
C5 C19 C7 132.8(4) yes . . .
C5 C19 C9 108.1(4) yes . . 2_577
C7 C19 C9 119.1(4) yes . . 2_577
N2 C20 C4 179.8(4) yes . . .
C2 C1 H11 119.150 no . . .
C3 C1 H11 119.954 no 2_677 . .
C12 C7 H1 119.887 no . . .
C19 C7 H1 119.774 no . . .
C9 C8 H2 119.499 no . . .
C11 C8 H2 120.245 no . . .
C7 C12 H3 120.213 no . . .
C11 C12 H3 118.470 no 2_577 . .
C11 C14 H4 110.119 no . . .
C11 C14 H5 110.005 no . . .
C17 C14 H4 106.242 no . . .
C17 C14 H5 104.120 no . . .
H4 C14 H5 109.175 no . . .
C16 C15 H6 94.902 no . . .
C16 C15 H7 93.645 no . . .
C17 C15 H6 105.317 no . . .
C17 C15 H7 105.316 no . . .
H6 C15 H7 108.923 no . . .
C15 C16 H8 109.041 no . . .
C15 C16 H9 112.341 no . . .
C15 C16 H10 107.076 no . . .
H8 C16 H9 109.441 no . . .
H8 C16 H10 109.446 no . . .
H9 C16 H10 109.439 no . . .
C14 C17 H12 104.934 no . . .
C14 C17 H13 104.206 no . . .
C15 C17 H12 95.590 no . . .
C15 C17 H13 95.712 no . . .
H12 C17 H13 109.150 no . . .

loop_
_geom_bond_atom_site_label_1
_geom_bond_atom_site_label_2
_geom_bond_distance
_geom_bond_publ_flag
_geom_bond_site_symmetry_1
_geom_bond_site_symmetry_2
S1 C5 1.750(4) yes . .
S1 C9 1.735(5) yes . .
F1 C2 1.332(5) yes . .
N1 C6 1.136(8) yes . .
N2 C20 1.140(6) yes . .
C1 C2 1.335(5) yes . .
C1 C3 1.426(6) yes . 2_677
C2 C3 1.437(5) yes . .
C3 C4 1.381(5) yes . .
C4 C6 1.428(7) yes . .
C4 C20 1.432(6) yes . .
C5 C5 1.342(6) yes . 2_577
C5 C19 1.436(5) yes . .
C7 C12 1.380(6) yes . .
C7 C19 1.372(6) yes . .
C8 C9 1.402(5) yes . .
C8 C11 1.372(7) yes . .
C9 C19 1.428(6) yes . 2_577
C11 C12 1.413(7) yes . 2_577
C11 C14 1.509(6) yes . .
C14 C17 1.389(11) yes . .
C15 C16 1.426(12) yes . .
C15 C17 1.190(14) yes . .
C1 H11 0.930 no . .
C7 H1 0.930 no . .
C8 H2 0.930 no . .
C12 H3 0.930 no . .
C14 H4 0.970 no . .
C14 H5 0.970 no . .
C15 H6 0.970 no . .
C15 H7 0.970 no . .
C16 H8 0.960 no . .
C16 H9 0.960 no . .
C16 H10 0.960 no . .
C17 H12 0.970 no . .
C17 H13 0.970 no . .

loop_
_geom_contact_atom_site_label_1
_geom_contact_atom_site_label_2
_geom_contact_distance
_geom_contact_publ_flag
_geom_contact_site_symmetry_1
_geom_contact_site_symmetry_2
S1 C7 3.549(5) no . .
F1 N1 3.080(5) no . .
F1 C4 2.807(5) no . .
F1 C6 2.625(5) no . .
N1 C3 3.572(7) no . .
N1 C20 3.384(7) no . .
N2 C1 3.558(5) no . 2_677
N2 C3 3.477(5) no . .
N2 C6 3.425(7) no . .
C1 C1 2.796(6) no . 2_677
C1 C20 2.839(6) no . 2_677
C2 C2 2.741(6) no . 2_677
C2 C6 2.985(6) no . .
C3 C3 2.857(5) no . 2_677
C7 C8 2.796(6) no . 2_577
C8 C15 3.509(11) no . .
C8 C17 3.184(11) no . .
C9 C12 2.764(7) no . 2_577
C11 C15 3.119(10) no . .
C11 C19 2.807(6) no . 2_577
C12 C17 3.453(10) no . 2_577
S1 F1 3.538(4) no . 2_577
S1 N2 3.358(5) no . 2_667
S1 C1 3.588(5) no . 2_677
F1 S1 3.538(4) no . 2_577
F1 N2 3.127(6) no . 1_565
F1 C5 3.495(6) no . 2_577
N1 C7 3.570(7) no . 2_577
N1 C12 3.505(8) no . 2_577
N2 S1 3.358(5) no . 2_667
N2 F1 3.127(6) no . 1_545
N2 C1 3.489(7) no . 1_545
N2 C2 3.594(7) no . 1_545
N2 C7 3.521(5) no . 2_667
C1 S1 3.588(5) no . 2_677
C1 N2 3.489(7) no . 1_565
C1 C5 3.546(5) no . 2_677
C1 C9 3.377(6) no . 2_577
C2 N2 3.594(7) no . 1_565
C2 C5 3.571(7) no . .
C2 C5 3.385(6) no . 2_577
C2 C7 3.484(7) no . 2_677
C2 C19 3.522(6) no . 2_677
C3 C5 3.415(6) no . .
C3 C5 3.546(5) no . 2_577
C3 C7 3.564(7) no . 2_677
C3 C9 3.553(6) no . 1_655
C3 C19 3.432(6) no . 2_677
C4 C8 3.595(6) no . 1_655
C4 C9 3.384(6) no . .
C4 C11 3.394(7) no . 1_655
C4 C12 3.478(8) no . 2_677
C4 C19 3.585(6) no . 2_577
C5 F1 3.495(6) no . 2_577
C5 C1 3.546(5) no . 2_677
C5 C2 3.571(7) no . .
C5 C2 3.385(6) no . 2_577
C5 C3 3.415(6) no . .
C5 C3 3.546(5) no . 2_577
C6 C11 3.585(6) no . 1_655
C6 C12 3.354(7) no . 2_677
C6 C19 3.543(7) no . 2_577
C7 N1 3.570(7) no . 2_577
C7 N2 3.521(5) no . 2_667
C7 C2 3.484(7) no . 2_677
C7 C3 3.564(7) no . 2_677
C8 C4 3.595(6) no . 1_455
C8 C20 3.440(7) no . 1_455
C9 C1 3.377(6) no . 2_577
C9 C3 3.553(6) no . 1_455
C9 C4 3.384(6) no . .
C9 C20 3.570(6) no . .
C11 C4 3.394(7) no . 1_455
C11 C6 3.585(6) no . 1_455
C11 C20 3.442(8) no . 1_455
C12 N1 3.505(8) no . 2_577
C12 C4 3.478(8) no . 2_677
C12 C6 3.354(7) no . 2_677
C19 C2 3.522(6) no . 2_677
C19 C3 3.432(6) no . 2_677
C19 C4 3.585(6) no . 2_577
C19 C6 3.543(7) no . 2_577
C20 C8 3.440(7) no . 1_655
C20 C9 3.570(6) no . .
C20 C11 3.442(8) no . 1_655
S1 H1 3.3110 no . .
S1 H2 2.9462 no . .
F1 H11 2.4592 no . .
N2 H11 2.9715 no . 2_677
C2 H11 3.2766 no . 2_677
C3 H11 3.2703 no . .
C4 H11 2.6346 no . 2_677
C5 H1 2.8206 no . .
C8 H3 3.2296 no . 2_577
C8 H4 3.2887 no . .
C8 H5 2.6932 no . .
C8 H6 3.4156 no . .
C8 H7 3.1774 no . .
C9 H1 3.2582 no . 2_577
C11 H1 3.2711 no . 2_577
C11 H6 2.9836 no . .
C11 H7 3.1726 no . .
C11 H12 2.9793 no . .
C11 H13 3.1419 no . .
C12 H2 3.2464 no . 2_577
C12 H4 2.5765 no . 2_577
C12 H5 3.2233 no . 2_577
C14 H2 2.6705 no . .
C14 H3 2.6494 no . 2_577
C14 H6 2.7097 no . .
C14 H7 2.7153 no . .
C15 H2 3.3724 no . .
C15 H4 3.0354 no . .
C15 H5 2.9104 no . .
C16 H12 2.5976 no . .
C16 H13 2.5992 no . .
C17 H2 3.1391 no . .
C17 H3 3.5407 no . 2_577
C17 H8 2.7343 no . .
C17 H9 3.1157 no . .
C17 H10 2.9895 no . .
C19 H2 3.2880 no . 2_577
C19 H3 3.2258 no . .
C20 H11 2.5198 no . 2_677
H1 H3 2.3112 no . .
H2 H4 3.5740 no . .
H2 H5 2.5893 no . .
H2 H6 3.4937 no . .
H2 H7 2.8253 no . .
H2 H13 3.4175 no . .
H3 H4 2.3554 no . 2_577
H3 H5 3.4204 no . 2_577
H3 H12 3.4839 no . 2_577
H4 H6 3.2056 no . .
H4 H7 3.5014 no . .
H4 H12 1.9252 no . .
H4 H13 2.3784 no . .
H5 H6 3.3841 no . .
H5 H7 2.9388 no . .
H5 H12 2.5325 no . .
H5 H13 1.8803 no . .
H6 H8 2.5160 no . .
H6 H9 2.3702 no . .
H6 H10 1.8136 no . .
H6 H12 1.8787 no . .
H6 H13 2.4482 no . .
H7 H8 2.3975 no . .
H7 H9 1.8573 no . .
H7 H10 2.4434 no . .
H7 H12 2.4462 no . .
H7 H13 1.8596 no . .
H8 H12 2.6716 no . .
H8 H13 2.5865 no . .
H9 H12 3.4188 no . .
H9 H13 3.0932 no . .
H10 H12 2.8703 no . .
H10 H13 3.3148 no . .
S1 H2 3.3861 no . 2_567
S1 H11 3.3294 no . 1_545
S1 H11 3.5353 no . 2_577
S1 H11 3.5359 no . 2_677
F1 H1 3.4219 no . 2_677
F1 H2 3.0057 no . 1_565
F1 H7 2.9821 no . 1_565
N1 H3 3.3511 no . 2_677
N1 H6 2.9822 no . .
N1 H7 3.5867 no . 1_565
N1 H12 2.9243 no . 2_568
N2 H1 2.7002 no . 2_667
N2 H2 3.4966 no . 1_655
N2 H5 3.1001 no . 1_655
N2 H6 3.5891 no . .
N2 H7 3.1769 no . .
N2 H9 3.4352 no . .
N2 H11 2.9986 no . 1_545
C2 H1 3.5229 no . 2_677
C6 H3 3.3288 no . 2_677
C6 H6 3.2021 no . .
C9 H11 3.4359 no . 2_577
C12 H9 3.5842 no . 2_667
C16 H3 3.4527 no . 1_546
C16 H8 3.5903 no . 2_658
C16 H13 3.5252 no . 2_558
C17 H8 3.4679 no . 2_558
C20 H2 3.4969 no . 1_655
C20 H5 3.1833 no . 1_655
C20 H6 3.4916 no . .
C20 H7 3.5316 no . .
H1 F1 3.4219 no . 2_677
H1 N2 2.7002 no . 2_667
H1 C2 3.5229 no . 2_677
H1 H5 3.2767 no . 2_567
H1 H9 3.1366 no . 2_667
H2 S1 3.3861 no . 2_567
H2 F1 3.0057 no . 1_545
H2 N2 3.4966 no . 1_455
H2 C20 3.4969 no . 1_455
H3 N1 3.3511 no . 2_677
H3 C6 3.3288 no . 2_677
H3 C16 3.4527 no . 1_564
H3 H8 3.1865 no . 1_564
H3 H9 2.9223 no . 2_667
H3 H10 2.8344 no . 1_564
H4 H4 3.3317 no . 2_468
H4 H10 3.1783 no . 1_455
H4 H10 3.4182 no . 2_568
H5 N2 3.1001 no . 1_455
H5 C20 3.1833 no . 1_455
H5 H1 3.2767 no . 2_567
H5 H8 3.5377 no . 2_558
H5 H9 3.2792 no . 1_455
H5 H10 3.1366 no . 1_455
H6 N1 2.9822 no . .
H6 N2 3.5891 no . .
H6 C6 3.2021 no . .
H6 C20 3.4916 no . .
H6 H12 3.3751 no . 2_568
H7 F1 2.9821 no . 1_545
H7 N1 3.5867 no . 1_545
H7 N2 3.1769 no . .
H7 C20 3.5316 no . .
H8 C16 3.5903 no . 2_658
H8 C17 3.4679 no . 2_558
H8 H3 3.1865 no . 1_546
H8 H5 3.5377 no . 2_558
H8 H8 3.5722 no . 2_658
H8 H9 3.2304 no . 2_658
H8 H10 3.3892 no . 2_658
H8 H12 3.5764 no . 2_558
H8 H13 2.6063 no . 2_558
H9 N2 3.4352 no . .
H9 C12 3.5842 no . 2_667
H9 H1 3.1366 no . 2_667
H9 H3 2.9223 no . 2_667
H9 H5 3.2792 no . 1_655
H9 H8 3.2304 no . 2_658
H9 H10 3.4086 no . 2_658
H10 H3 2.8344 no . 1_546
H10 H4 3.1783 no . 1_655
H10 H4 3.4182 no . 2_568
H10 H5 3.1366 no . 1_655
H10 H8 3.3892 no . 2_658
H10 H9 3.4086 no . 2_658
H10 H12 3.5893 no . 2_568
H11 S1 3.3294 no . 1_565
H11 S1 3.5353 no . 2_577
H11 S1 3.5359 no . 2_677
H11 N2 2.9986 no . 1_565
H11 C9 3.4359 no . 2_577
H12 N1 2.9243 no . 2_568
H12 H6 3.3751 no . 2_568
H12 H8 3.5764 no . 2_558
H12 H10 3.5893 no . 2_568
H13 C16 3.5252 no . 2_558
H13 H8 2.6063 no . 2_558
H13 H13 3.5133 no . 2_558

loop_
_geom_torsion_atom_site_label_1
_geom_torsion_atom_site_label_2
_geom_torsion_atom_site_label_3
_geom_torsion_atom_site_label_4
_geom_torsion
_geom_torsion_publ_flag
_geom_torsion_site_symmetry_1
_geom_torsion_site_symmetry_2
_geom_torsion_site_symmetry_3
_geom_torsion_site_symmetry_4
C5 S1 C9 C8 179.2(4) no . . . .
C5 S1 C9 C19 -0.4(3) no . . . 2_577
C9 S1 C5 C5 0.1(3) no . . . 2_577
C9 S1 C5 C19 -179.7(4) no . . . .
C2 C1 C3 C2 0.3(6) no . . 2_677 2_677
C2 C1 C3 C4 179.1(4) no . . 2_677 2_677
C3 C1 C2 F1 -178.2(4) no 2_677 . . .
C3 C1 C2 C3 -0.3(7) no 2_677 . . .
F1 C2 C3 C1 178.2(3) no . . . 2_677
F1 C2 C3 C4 -3.1(6) no . . . .
C1 C2 C3 C1 0.3(6) no . . . 2_677
C1 C2 C3 C4 179.0(4) no . . . .
C1 C3 C4 C6 176.8(4) no 2_677 . . .
C1 C3 C4 C20 -1.8(6) no 2_677 . . .
C2 C3 C4 C6 -1.8(7) no . . . .
C2 C3 C4 C20 179.5(4) no . . . .
S1 C5 C5 S1 180(259050) no . . 2_577 2_577
S1 C5 C5 C19 0.2(5) no . . 2_577 2_577
S1 C5 C19 C7 -0.5(8) no . . . .
S1 C5 C19 C9 -179.8(3) no . . . 2_577
C5 C5 C19 C7 179.7(4) no 2_577 . . .
C5 C5 C19 C9 0.5(5) no 2_577 . . 2_577
C19 C5 C5 S1 -0.2(5) no . . 2_577 2_577
C19 C5 C5 C19 180(369136) no . . 2_577 2_577
C12 C7 C19 C5 -179.7(4) no . . . .
C12 C7 C19 C9 -0.6(7) no . . . 2_577
C19 C7 C12 C11 1.2(7) no . . . 2_577
C9 C8 C11 C12 -0.0(7) no . . . 2_577
C9 C8 C11 C14 -178.3(4) no . . . .
C11 C8 C9 S1 179.9(4) no . . . .
C11 C8 C9 C19 -0.6(7) no . . . 2_577
S1 C9 C19 C5 0.6(5) no . . 2_577 2_577
S1 C9 C19 C7 179.9(3) no . . 2_577 2_577
C8 C9 C19 C5 -179.1(4) no . . 2_577 2_577
C8 C9 C19 C7 0.3(6) no . . 2_577 2_577
C8 C11 C12 C7 0.9(7) no . . 2_577 2_577
C8 C11 C14 C17 72.2(7) no . . . .
C12 C11 C14 C17 -106.1(5) no 2_577 . . .
C14 C11 C12 C7 179.2(5) no . . 2_577 2_577
C11 C14 C17 C15 -15(3) no . . . .
C16 C15 C17 C14 -179.3(15) no . . . .
